data_7000596
loop_
_publ_author_name
'Gurnani, Chitra'
'Jura, Marek'
'Levason, William'
'Ratnani, Raju'
'Reid, Gillian'
'Webster, Michael'

_publ_section_title
;
 Synthesis, characterisation and structures of thio-, seleno- and
 telluro-ether complexes of indium(III) halides
;
_journal_issue 9
_journal_name_full 'Dalton Transactions'
_journal_page_first 1611
_journal_page_last 1619
_journal_paper_doi 10.1039/b816148h
_journal_year 2009
_chemical_formula_moiety 'C8 H20 Br2 In Se4 1+, Br4 In 1-'
_chemical_formula_sum 'C8 H20 Br6 In2 Se4'
_chemical_formula_weight 1141.18
_chemical_name_systematic
;
trans-dibromobis(2,5-diselenahexane)indium(III) tetrabromoindate
;
_space_group_IT_number 2
_symmetry_cell_setting triclinic
_symmetry_Int_Tables_number 2
_symmetry_space_group_name_Hall '-P 1'
_symmetry_space_group_name_H-M 'P -1'
_atom_sites_solution_hydrogens geom
_atom_sites_solution_primary direct
_atom_sites_solution_secondary difmap
_audit_creation_date 2008-07-16
_audit_creation_method 'SHELXL-97 + hand edit'
_cell_angle_alpha 86.925(6)
_cell_angle_beta 86.862(10)
_cell_angle_gamma 86.979(10)
_cell_formula_units_Z 4
_cell_length_a 7.6920(10)
_cell_length_b 16.323(2)
_cell_length_c 20.058(3)
_cell_measurement_reflns_used 10948
_cell_measurement_temperature 120(2)
_cell_measurement_theta_max 27.48
_cell_measurement_theta_min 2.91
_cell_volume 2507.9(6)
_computing_structure_refinement 'SHELXL-97 (Sheldrick, 1997)'
_computing_structure_solution 'SHELXS-97 (Sheldrick, 1997)'
_diffrn_ambient_temperature 120(2)
_diffrn_measured_fraction_theta_full 0.985
_diffrn_measured_fraction_theta_max 0.985
_diffrn_measurement_device_type 'Bruker-Nonius 95mm CCD camera on \k-goniostat'
_diffrn_measurement_method '\f & \w scans'
_diffrn_radiation_monochromator '10cm confocal mirrors'
_diffrn_radiation_source 'Bruker-Nonius FR591 rotating anode'
_diffrn_radiation_type MoK\a
_diffrn_radiation_wavelength 0.71073
_diffrn_reflns_av_R_equivalents 0.0592
_diffrn_reflns_av_sigmaI/netI 0.0761
_diffrn_reflns_limit_h_max 9
_diffrn_reflns_limit_h_min -10
_diffrn_reflns_limit_k_max 21
_diffrn_reflns_limit_k_min -20
_diffrn_reflns_limit_l_max 25
_diffrn_reflns_limit_l_min -26
_diffrn_reflns_number 35035
_diffrn_reflns_theta_full 27.54
_diffrn_reflns_theta_max 27.54
_diffrn_reflns_theta_min 2.99
_diffrn_standards_number 0
_exptl_absorpt_coefficient_mu 17.195
_exptl_absorpt_correction_T_max 1.0000
_exptl_absorpt_correction_T_min 0.6339
_exptl_absorpt_correction_type multi-scan
_exptl_absorpt_process_details 'G.M. Sheldrick, (2007). SADABS. Version 2007/2. Bruker AXS Inc.'
_exptl_crystal_colour colourless
_exptl_crystal_density_diffrn 3.022
_exptl_crystal_density_method 'not measured'
_exptl_crystal_description block
_exptl_crystal_F_000 2048
_exptl_crystal_size_max 0.18
_exptl_crystal_size_mid 0.06
_exptl_crystal_size_min 0.04
_refine_diff_density_max 3.220
_refine_diff_density_min -1.690
_refine_diff_density_rms 0.313
_refine_ls_extinction_method none
_refine_ls_goodness_of_fit_ref 1.133
_refine_ls_hydrogen_treatment constr
_refine_ls_matrix_type full
_refine_ls_number_parameters 393
_refine_ls_number_reflns 11355
_refine_ls_number_restraints 17
_refine_ls_restrained_S_all 1.139
_refine_ls_R_factor_all 0.1078
_refine_ls_R_factor_gt 0.0676
_refine_ls_shift/su_max 0.004
_refine_ls_shift/su_mean 0.000
_refine_ls_structure_factor_coef Fsqd
_refine_ls_weighting_details 'w=1/[\s^2^(Fo^2^)+(0.0000P)^2^+61.5000P] where P=(Fo^2^+2Fc^2^)/3'
_refine_ls_weighting_scheme calc
_refine_ls_wR_factor_gt 0.1154
_refine_ls_wR_factor_ref 0.1313
_reflns_number_gt 8202
_reflns_number_total 11355
_reflns_threshold_expression I>2sigma(I)
_cod_data_source_file b816148h.txt
_cod_data_source_block 08cg001
_cod_database_code 7000596

loop_
_symmetry_equiv_pos_as_xyz
'x, y, z'
'-x, -y, -z'

loop_
_atom_site_label
_atom_site_type_symbol
_atom_site_fract_x
_atom_site_fract_y
_atom_site_fract_z
_atom_site_U_iso_or_equiv
_atom_site_adp_type
_atom_site_occupancy
_atom_site_symmetry_multiplicity
_atom_site_calc_flag
_atom_site_refinement_flags
_atom_site_disorder_assembly
_atom_site_disorder_group
In1 In 0.52973(10) 0.50186(5) 0.26129(4) 0.02319(19) Uani 1 1 d . . .
In2 In 0.49528(10) 1.00221(5) 0.24204(4) 0.02276(19) Uani 1 1 d DU . .
In3 In 0.18902(11) 0.72016(6) 0.02896(4) 0.0256(2) Uani 1 1 d . . .
In4 In 0.15546(10) 0.74584(5) 0.52781(4) 0.02311(19) Uani 1 1 d . . .
Br1 Br 0.33084(17) 0.60729(8) 0.32729(7) 0.0324(3) Uani 1 1 d . . .
Br2 Br 0.73605(16) 0.39802(8) 0.19628(7) 0.0315(3) Uani 1 1 d . . .
Br3 Br 0.29990(16) 1.12962(8) 0.19942(7) 0.0299(3) Uani 1 1 d . A .
Br4 Br 0.68602(17) 0.87495(8) 0.28508(7) 0.0334(3) Uani 1 1 d . A .
Br5 Br 0.17661(18) 0.57006(9) 0.05916(8) 0.0388(3) Uani 1 1 d . . .
Br6 Br -0.05671(17) 0.76910(11) -0.04081(7) 0.0435(4) Uani 1 1 d . . .
Br7 Br 0.14961(18) 0.80316(9) 0.13118(7) 0.0367(3) Uani 1 1 d . . .
Br8 Br 0.47503(16) 0.74817(10) -0.02828(7) 0.0374(3) Uani 1 1 d . . .
Br9 Br -0.07831(17) 0.82288(10) 0.46417(7) 0.0408(4) Uani 1 1 d . . .
Br10 Br 0.44890(16) 0.77949(9) 0.47891(7) 0.0328(3) Uani 1 1 d . . .
Br11 Br 0.11217(17) 0.59516(8) 0.53118(7) 0.0340(3) Uani 1 1 d . . .
Br12 Br 0.11155(17) 0.79860(8) 0.64305(6) 0.0305(3) Uani 1 1 d . . .
Se1 Se 0.22445(16) 0.44801(8) 0.21976(7) 0.0274(3) Uani 1 1 d . . .
Se2 Se 0.51064(16) 0.37681(8) 0.36074(6) 0.0272(3) Uani 1 1 d . . .
Se3 Se 0.83697(16) 0.55390(8) 0.30447(7) 0.0283(3) Uani 1 1 d . . .
Se4 Se 0.55467(16) 0.62391(8) 0.15987(7) 0.0274(3) Uani 1 1 d . . .
Se5A Se 0.4347(3) 1.0699(2) 0.36607(11) 0.0262(8) Uani 0.722(10) 1 d PDU A 1
Se5B Se 0.4778(8) 1.0281(6) 0.3775(3) 0.023(2) Uani 0.278(10) 1 d PD A 2
Se6 Se 0.18308(15) 0.93136(7) 0.26562(6) 0.0235(3) Uani 1 1 d . A .
Se7A Se 0.5220(2) 0.96786(11) 0.10645(8) 0.0244(6) Uani 0.862(8) 1 d PD A 3
Se7B Se 0.581(2) 0.9360(10) 0.1239(7) 0.065(5) Uiso 0.138(8) 1 d PD A 4
Se8 Se 0.80705(15) 1.07373(7) 0.21893(6) 0.0242(3) Uani 1 1 d . A .
C1 C 0.285(2) 0.3647(8) 0.1542(7) 0.044(4) Uani 1 1 d . . .
H1A H 0.3806 0.3279 0.1704 0.066 Uiso 1 1 calc R . .
H1B H 0.3225 0.3917 0.1114 0.066 Uiso 1 1 calc R . .
H1C H 0.1834 0.3328 0.1482 0.066 Uiso 1 1 calc R . .
C2 C 0.175(2) 0.3748(11) 0.2982(8) 0.054(5) Uani 1 1 d . . .
H2A H 0.1305 0.4090 0.3354 0.065 Uiso 1 1 calc R . .
H2B H 0.0797 0.3397 0.2879 0.065 Uiso 1 1 calc R . .
C3 C 0.3266(19) 0.3187(9) 0.3230(7) 0.041(4) Uani 1 1 d . . .
H3A H 0.3779 0.2874 0.2852 0.049 Uiso 1 1 calc R . .
H3B H 0.2804 0.2786 0.3575 0.049 Uiso 1 1 calc R . .
C4 C 0.3788(18) 0.4222(10) 0.4382(7) 0.041(4) Uani 1 1 d . . .
H4A H 0.3012 0.4682 0.4231 0.061 Uiso 1 1 calc R . .
H4B H 0.4601 0.4416 0.4692 0.061 Uiso 1 1 calc R . .
H4C H 0.3095 0.3795 0.4611 0.061 Uiso 1 1 calc R . .
C5 C 0.788(2) 0.6426(10) 0.3642(8) 0.051(4) Uani 1 1 d . . .
H5A H 0.8881 0.6772 0.3632 0.076 Uiso 1 1 calc R . .
H5B H 0.7648 0.6197 0.4099 0.076 Uiso 1 1 calc R . .
H5C H 0.6851 0.6757 0.3499 0.076 Uiso 1 1 calc R . .
C6 C 0.8968(16) 0.6200(9) 0.2232(7) 0.035(3) Uani 1 1 d . . .
H6A H 0.9942 0.6543 0.2324 0.042 Uiso 1 1 calc R . .
H6B H 0.9399 0.5824 0.1882 0.042 Uiso 1 1 calc R . .
C7 C 0.7500(17) 0.6764(8) 0.1951(7) 0.033(3) Uani 1 1 d . . .
H7A H 0.8015 0.7125 0.1589 0.040 Uiso 1 1 calc R . .
H7B H 0.7032 0.7120 0.2310 0.040 Uiso 1 1 calc R . .
C8 C 0.6768(17) 0.5756(9) 0.0840(7) 0.038(3) Uani 1 1 d . . .
H8A H 0.7198 0.6192 0.0529 0.058 Uiso 1 1 calc R . .
H8B H 0.5972 0.5428 0.0613 0.058 Uiso 1 1 calc R . .
H8C H 0.7754 0.5403 0.0992 0.058 Uiso 1 1 calc R . .
C9A C 0.616(2) 1.0174(12) 0.4201(9) 0.038(4) Uani 0.722(10) 1 d PDU A 1
H9AA H 0.5884 1.0275 0.4673 0.057 Uiso 0.722(10) 1 calc PR A 1
H9AB H 0.7284 1.0402 0.4061 0.057 Uiso 0.722(10) 1 calc PR A 1
H9AC H 0.6225 0.9581 0.4140 0.057 Uiso 0.722(10) 1 calc PR A 1
C9B C 0.374(6) 1.1394(14) 0.382(2) 0.032(11) Uiso 0.278(10) 1 d PD A 2
H9BA H 0.3391 1.1502 0.4286 0.048 Uiso 0.278(10) 1 calc PR A 2
H9BB H 0.2719 1.1453 0.3549 0.048 Uiso 0.278(10) 1 calc PR A 2
H9BC H 0.4599 1.1788 0.3651 0.048 Uiso 0.278(10) 1 calc PR A 2
C10 C 0.2472(11) 0.9940(7) 0.3983(6) 0.030(3) Uani 1 1 d DU . .
H10A H 0.2997 0.9382 0.4076 0.036 Uiso 1 1 calc R A 1
H10B H 0.1901 1.0135 0.4404 0.036 Uiso 1 1 calc R A 1
C11 C 0.1119(16) 0.9908(8) 0.3460(6) 0.029(3) Uani 1 1 d . A .
H11A H 0.0759 1.0480 0.3317 0.034 Uiso 1 1 calc R . .
H11B H 0.0078 0.9652 0.3676 0.034 Uiso 1 1 calc R . .
C12 C 0.2275(17) 0.8217(7) 0.3057(7) 0.030(3) Uani 1 1 d . . .
H12A H 0.3050 0.8244 0.3426 0.045 Uiso 1 1 calc R A .
H12B H 0.2829 0.7861 0.2720 0.045 Uiso 1 1 calc R . .
H12C H 0.1171 0.7992 0.3227 0.045 Uiso 1 1 calc R . .
C13A C 0.6465(18) 0.8609(6) 0.1046(8) 0.032(4) Uani 0.862(8) 1 d PD A 3
H13A H 0.7025 0.8538 0.0601 0.047 Uiso 0.862(8) 1 calc PR A 3
H13B H 0.5641 0.8176 0.1149 0.047 Uiso 0.862(8) 1 calc PR A 3
H13C H 0.7355 0.8574 0.1379 0.047 Uiso 0.862(8) 1 calc PR A 3
C13B C 0.368(5) 0.971(4) 0.079(4) 0.040 Uiso 0.138(8) 1 d PD A 4
H13D H 0.3367 1.0286 0.0886 0.060 Uiso 0.138(8) 1 calc PR A 4
H13E H 0.2734 0.9365 0.0963 0.060 Uiso 0.138(8) 1 calc PR A 4
H13F H 0.3875 0.9660 0.0311 0.060 Uiso 0.138(8) 1 calc PR A 4
C14 C 0.7231(15) 1.0296(8) 0.0849(7) 0.042(4) Uani 1 1 d D . .
H14A H 0.7745 1.0111 0.0416 0.050 Uiso 1 1 calc R A 3
H14B H 0.6819 1.0877 0.0772 0.050 Uiso 1 1 calc R A 3
C15 C 0.8640(17) 1.0285(8) 0.1306(7) 0.034(3) Uani 1 1 d . A .
H15A H 0.9599 1.0597 0.1084 0.040 Uiso 1 1 calc R . .
H15B H 0.9087 0.9709 0.1378 0.040 Uiso 1 1 calc R . .
C16 C 0.7511(16) 1.1873(7) 0.1917(6) 0.024(3) Uani 1 1 d . . .
H16A H 0.8525 1.2106 0.1674 0.036 Uiso 1 1 calc R A .
H16B H 0.7200 1.2185 0.2314 0.036 Uiso 1 1 calc R . .
H16C H 0.6525 1.1901 0.1626 0.036 Uiso 1 1 calc R . .

loop_
_atom_site_aniso_label
_atom_site_aniso_U_11
_atom_site_aniso_U_22
_atom_site_aniso_U_33
_atom_site_aniso_U_23
_atom_site_aniso_U_13
_atom_site_aniso_U_12
In1 0.0204(4) 0.0181(4) 0.0305(5) -0.0017(4) 0.0044(3) -0.0014(3)
In2 0.0216(4) 0.0199(4) 0.0262(5) 0.0000(3) 0.0012(3) -0.0001(3)
In3 0.0199(4) 0.0354(5) 0.0215(5) 0.0002(4) 0.0002(3) -0.0056(4)
In4 0.0207(4) 0.0266(5) 0.0223(4) -0.0007(4) -0.0001(3) -0.0055(3)
Br1 0.0318(6) 0.0234(6) 0.0411(8) -0.0070(6) 0.0075(6) 0.0024(5)
Br2 0.0298(6) 0.0200(6) 0.0434(8) -0.0040(6) 0.0072(6) 0.0032(5)
Br3 0.0265(6) 0.0238(6) 0.0382(8) 0.0050(6) -0.0007(5) 0.0027(5)
Br4 0.0298(6) 0.0217(6) 0.0483(9) 0.0019(6) -0.0047(6) 0.0026(5)
Br5 0.0391(7) 0.0347(8) 0.0428(9) -0.0059(6) 0.0060(6) -0.0080(6)
Br6 0.0206(6) 0.0754(11) 0.0341(8) 0.0054(7) -0.0060(5) -0.0035(7)
Br7 0.0345(7) 0.0378(8) 0.0393(8) -0.0138(6) -0.0034(6) -0.0016(6)
Br8 0.0188(6) 0.0638(10) 0.0288(7) 0.0086(7) -0.0001(5) -0.0056(6)
Br9 0.0236(6) 0.0597(10) 0.0380(8) 0.0085(7) -0.0044(6) 0.0002(6)
Br10 0.0208(6) 0.0386(8) 0.0376(8) 0.0098(6) 0.0009(5) -0.0047(5)
Br11 0.0338(7) 0.0299(7) 0.0392(8) -0.0104(6) 0.0065(6) -0.0110(6)
Br12 0.0388(7) 0.0263(7) 0.0270(7) -0.0086(5) -0.0026(5) 0.0001(6)
Se1 0.0232(6) 0.0272(7) 0.0320(7) -0.0016(5) 0.0013(5) -0.0042(5)
Se2 0.0270(6) 0.0247(7) 0.0290(7) 0.0008(5) 0.0024(5) 0.0005(5)
Se3 0.0249(6) 0.0296(7) 0.0304(7) -0.0022(6) 0.0017(5) -0.0054(5)
Se4 0.0251(6) 0.0223(6) 0.0334(7) 0.0036(5) 0.0022(5) 0.0005(5)
Se5A 0.0319(11) 0.0211(18) 0.0259(10) -0.0033(9) -0.0042(8) -0.0009(11)
Se5B 0.026(3) 0.017(4) 0.025(3) 0.001(2) -0.0016(19) 0.002(3)
Se6 0.0225(6) 0.0196(6) 0.0282(7) -0.0006(5) -0.0009(5) -0.0002(5)
Se7A 0.0219(8) 0.0265(10) 0.0251(9) -0.0044(6) -0.0034(6) 0.0022(6)
Se8 0.0225(6) 0.0188(6) 0.0316(7) -0.0008(5) -0.0026(5) -0.0017(5)
C1 0.072(11) 0.022(7) 0.041(9) -0.014(6) -0.014(8) 0.000(7)
C2 0.043(9) 0.065(11) 0.053(10) 0.033(9) -0.005(7) -0.029(8)
C3 0.051(9) 0.036(8) 0.035(8) 0.017(7) -0.001(7) -0.026(7)
C4 0.034(7) 0.057(10) 0.030(8) -0.007(7) 0.011(6) 0.010(7)
C5 0.050(9) 0.054(10) 0.051(10) -0.027(8) 0.004(8) -0.006(8)
C6 0.027(6) 0.043(8) 0.034(8) 0.000(6) 0.010(6) -0.006(6)
C7 0.042(8) 0.028(7) 0.030(7) -0.004(6) -0.002(6) -0.003(6)
C8 0.029(7) 0.045(9) 0.038(8) 0.013(7) 0.002(6) 0.007(6)
C9A 0.032(8) 0.045(12) 0.039(9) -0.010(9) -0.013(8) -0.004(8)
C10 0.023(6) 0.035(7) 0.033(7) -0.012(6) -0.001(5) -0.005(5)
C11 0.033(7) 0.023(7) 0.031(7) -0.011(6) 0.000(6) -0.007(5)
C12 0.039(7) 0.018(6) 0.032(7) 0.005(5) 0.000(6) -0.006(5)
C13A 0.035(8) 0.018(7) 0.042(9) -0.016(7) 0.012(7) -0.002(6)
C14 0.037(8) 0.051(9) 0.040(9) -0.020(7) 0.007(6) -0.019(7)
C15 0.041(7) 0.024(7) 0.038(8) -0.019(6) 0.018(6) -0.018(6)
C16 0.041(7) 0.010(5) 0.023(6) -0.003(5) -0.014(5) -0.007(5)

loop_
_atom_type_symbol
_atom_type_description
_atom_type_scat_dispersion_real
_atom_type_scat_dispersion_imag
_atom_type_scat_source
C C 0.0033 0.0016 'International Tables Vol C Tables 4.2.6.8 and 6.1.1.4'
H H 0.0000 0.0000 'International Tables Vol C Tables 4.2.6.8 and 6.1.1.4'
Se Se -0.0929 2.2259 'International Tables Vol C Tables 4.2.6.8 and 6.1.1.4'
Br Br -0.2901 2.4595 'International Tables Vol C Tables 4.2.6.8 and 6.1.1.4'
In In -0.7276 1.3100 'International Tables Vol C Tables 4.2.6.8 and 6.1.1.4'

loop_
_geom_angle_atom_site_label_1
_geom_angle_atom_site_label_2
_geom_angle_atom_site_label_3
_geom_angle
_geom_angle_site_symmetry_1
_geom_angle_site_symmetry_3
_geom_angle_publ_flag
Br1 In1 Br2 178.50(6) . . ?
Br1 In1 Se1 85.22(5) . . ?
Br2 In1 Se1 96.28(5) . . ?
Br1 In1 Se3 94.98(5) . . ?
Br2 In1 Se3 83.53(5) . . ?
Se1 In1 Se3 179.09(5) . . ?
Br1 In1 Se4 86.54(5) . . ?
Br2 In1 Se4 93.28(5) . . ?
Se1 In1 Se4 93.79(5) . . ?
Se3 In1 Se4 87.10(5) . . ?
Br1 In1 Se2 95.03(5) . . ?
Br2 In1 Se2 85.15(5) . . ?
Se1 In1 Se2 86.35(5) . . ?
Se3 In1 Se2 92.75(5) . . ?
Se4 In1 Se2 178.43(5) . . ?
Br4 In2 Br3 179.32(6) . . ?
Br4 In2 Se7B 81.3(5) . . ?
Br3 In2 Se7B 99.0(5) . . ?
Br4 In2 Se6 95.80(5) . . ?
Br3 In2 Se6 83.55(4) . . ?
Se7B In2 Se6 97.1(3) . . ?
Br4 In2 Se8 84.35(5) . . ?
Br3 In2 Se8 96.30(5) . . ?
Se7B In2 Se8 83.2(3) . . ?
Se6 In2 Se8 179.69(6) . . ?
Br4 In2 Se5B 80.1(2) . . ?
Br3 In2 Se5B 99.7(2) . . ?
Se7B In2 Se5B 161.3(5) . . ?
Se6 In2 Se5B 85.78(10) . . ?
Se8 In2 Se5B 93.97(10) . . ?
Br4 In2 Se5A 95.85(10) . . ?
Br3 In2 Se5A 83.92(10) . . ?
Se7B In2 Se5A 175.5(4) . . ?
Se6 In2 Se5A 86.66(5) . . ?
Se8 In2 Se5A 93.05(6) . . ?
Se5B In2 Se5A 15.98(15) . . ?
Br4 In2 Se7A 96.89(6) . . ?
Br3 In2 Se7A 83.36(5) . . ?
Se7B In2 Se7A 15.7(5) . . ?
Se6 In2 Se7A 94.18(5) . . ?
Se8 In2 Se7A 86.07(5) . . ?
Se5B In2 Se7A 176.9(2) . . ?
Se5A In2 Se7A 167.08(10) . . ?
Br8 In3 Br6 111.65(6) . . ?
Br8 In3 Br5 109.51(6) . . ?
Br6 In3 Br5 111.05(6) . . ?
Br8 In3 Br7 108.91(6) . . ?
Br6 In3 Br7 104.50(6) . . ?
Br5 In3 Br7 111.13(6) . . ?
Br10 In4 Br11 111.87(5) . . ?
Br10 In4 Br9 110.49(6) . . ?
Br11 In4 Br9 110.39(6) . . ?
Br10 In4 Br12 110.02(6) . . ?
Br11 In4 Br12 110.23(6) . . ?
Br9 In4 Br12 103.52(6) . . ?
C2 Se1 C1 98.8(7) . . ?
C2 Se1 In1 96.4(5) . . ?
C1 Se1 In1 107.4(5) . . ?
C3 Se2 C4 99.5(7) . . ?
C3 Se2 In1 96.7(4) . . ?
C4 Se2 In1 107.3(5) . . ?
C5 Se3 C6 98.3(7) . . ?
C5 Se3 In1 109.7(5) . . ?
C6 Se3 In1 95.7(4) . . ?
C8 Se4 C7 98.4(6) . . ?
C8 Se4 In1 107.4(4) . . ?
C7 Se4 In1 95.8(4) . . ?
C9A Se5A C10 96.1(7) . . ?
C9A Se5A In2 104.0(6) . . ?
C10 Se5A In2 95.3(4) . . ?
C10 Se5B C9B 85.3(15) . . ?
C10 Se5B In2 98.3(4) . . ?
C9B Se5B In2 103.3(15) . . ?
C12 Se6 C11 100.1(6) . . ?
C12 Se6 In2 108.0(4) . . ?
C11 Se6 In2 96.0(4) . . ?
C14 Se7A C13A 95.3(6) . . ?
C14 Se7A In2 95.7(4) . . ?
C13A Se7A In2 104.2(5) . . ?
C13B Se7B C14 95.7(10) . . ?
C13B Se7B In2 98(3) . . ?
C14 Se7B In2 96.3(6) . . ?
C16 Se8 C15 99.9(6) . . ?
C16 Se8 In2 105.9(4) . . ?
C15 Se8 In2 96.5(4) . . ?
Se1 C1 H1A 109.5 . . ?
Se1 C1 H1B 109.5 . . ?
H1A C1 H1B 109.5 . . ?
Se1 C1 H1C 109.5 . . ?
H1A C1 H1C 109.5 . . ?
H1B C1 H1C 109.5 . . ?
C3 C2 Se1 116.9(10) . . ?
C3 C2 H2A 108.1 . . ?
Se1 C2 H2A 108.1 . . ?
C3 C2 H2B 108.1 . . ?
Se1 C2 H2B 108.1 . . ?
H2A C2 H2B 107.3 . . ?
C2 C3 Se2 114.1(11) . . ?
C2 C3 H3A 108.7 . . ?
Se2 C3 H3A 108.7 . . ?
C2 C3 H3B 108.7 . . ?
Se2 C3 H3B 108.7 . . ?
H3A C3 H3B 107.6 . . ?
Se2 C4 H4A 109.5 . . ?
Se2 C4 H4B 109.5 . . ?
H4A C4 H4B 109.5 . . ?
Se2 C4 H4C 109.5 . . ?
H4A C4 H4C 109.5 . . ?
H4B C4 H4C 109.5 . . ?
Se3 C5 H5A 109.5 . . ?
Se3 C5 H5B 109.5 . . ?
H5A C5 H5B 109.5 . . ?
Se3 C5 H5C 109.5 . . ?
H5A C5 H5C 109.5 . . ?
H5B C5 H5C 109.5 . . ?
C7 C6 Se3 116.3(9) . . ?
C7 C6 H6A 108.2 . . ?
Se3 C6 H6A 108.2 . . ?
C7 C6 H6B 108.2 . . ?
Se3 C6 H6B 108.2 . . ?
H6A C6 H6B 107.4 . . ?
C6 C7 Se4 117.2(10) . . ?
C6 C7 H7A 108.0 . . ?
Se4 C7 H7A 108.0 . . ?
C6 C7 H7B 108.0 . . ?
Se4 C7 H7B 108.0 . . ?
H7A C7 H7B 107.2 . . ?
Se4 C8 H8A 109.5 . . ?
Se4 C8 H8B 109.5 . . ?
H8A C8 H8B 109.5 . . ?
Se4 C8 H8C 109.5 . . ?
H8A C8 H8C 109.5 . . ?
H8B C8 H8C 109.5 . . ?
Se5B C9B H9BA 109.5 . . ?
Se5B C9B H9BB 109.5 . . ?
H9BA C9B H9BB 109.5 . . ?
Se5B C9B H9BC 109.5 . . ?
H9BA C9B H9BC 109.5 . . ?
H9BB C9B H9BC 109.5 . . ?
C11 C10 Se5B 123.0(9) . . ?
C11 C10 Se5A 110.6(8) . . ?
C11 C10 H10A 109.5 . . ?
Se5B C10 H10A 87.1 . . ?
Se5A C10 H10A 109.5 . . ?
C11 C10 H10B 109.5 . . ?
Se5B C10 H10B 116.1 . . ?
Se5A C10 H10B 109.5 . . ?
H10A C10 H10B 108.1 . . ?
C10 C11 Se6 116.7(8) . . ?
C10 C11 H11A 108.1 . . ?
Se6 C11 H11A 108.1 . . ?
C10 C11 H11B 108.1 . . ?
Se6 C11 H11B 108.1 . . ?
H11A C11 H11B 107.3 . . ?
Se6 C12 H12A 109.5 . . ?
Se6 C12 H12B 109.5 . . ?
H12A C12 H12B 109.5 . . ?
Se6 C12 H12C 109.5 . . ?
H12A C12 H12C 109.5 . . ?
H12B C12 H12C 109.5 . . ?
C15 C14 Se7A 120.7(9) . . ?
C15 C14 Se7B 101.9(11) . . ?
C15 C14 H14A 107.1 . . ?
Se7A C14 H14A 107.1 . . ?
Se7B C14 H14A 105.6 . . ?
C15 C14 H14B 107.1 . . ?
Se7A C14 H14B 107.1 . . ?
Se7B C14 H14B 126.9 . . ?
H14A C14 H14B 106.8 . . ?
C14 C15 Se8 116.8(9) . . ?
C14 C15 H15A 108.1 . . ?
Se8 C15 H15A 108.1 . . ?
C14 C15 H15B 108.1 . . ?
Se8 C15 H15B 108.1 . . ?
H15A C15 H15B 107.3 . . ?
Se8 C16 H16A 109.5 . . ?
Se8 C16 H16B 109.5 . . ?
H16A C16 H16B 109.5 . . ?
Se8 C16 H16C 109.5 . . ?
H16A C16 H16C 109.5 . . ?
H16B C16 H16C 109.5 . . ?

loop_
_geom_bond_atom_site_label_1
_geom_bond_atom_site_label_2
_geom_bond_distance
_geom_bond_site_symmetry_2
_geom_bond_publ_flag
In1 Br1 2.6076(15) . ?
In1 Br2 2.6113(15) . ?
In1 Se1 2.7370(16) . ?
In1 Se3 2.7516(16) . ?
In1 Se4 2.7762(15) . ?
In1 Se2 2.7802(15) . ?
In2 Br4 2.6150(15) . ?
In2 Br3 2.6334(14) . ?
In2 Se7B 2.691(13) . ?
In2 Se6 2.7272(15) . ?
In2 Se8 2.7284(15) . ?
In2 Se5B 2.767(5) . ?
In2 Se5A 2.782(2) . ?
In2 Se7A 2.8006(18) . ?
In3 Br8 2.4779(15) . ?
In3 Br6 2.4859(16) . ?
In3 Br5 2.4977(18) . ?
In3 Br7 2.5135(17) . ?
In4 Br10 2.4877(15) . ?
In4 Br11 2.4962(17) . ?
In4 Br9 2.5070(16) . ?
In4 Br12 2.5091(16) . ?
Se1 C2 1.958(14) . ?
Se1 C1 1.964(13) . ?
Se2 C3 1.952(14) . ?
Se2 C4 1.966(12) . ?
Se3 C5 1.938(14) . ?
Se3 C6 1.953(13) . ?
Se4 C8 1.927(14) . ?
Se4 C7 1.951(14) . ?
Se5A C9A 1.947(9) . ?
Se5A C10 2.007(7) . ?
Se5B C10 1.905(7) . ?
Se5B C9B 1.950(10) . ?
Se6 C12 1.944(11) . ?
Se6 C11 1.964(12) . ?
Se7A C14 1.908(8) . ?
Se7A C13A 1.948(8) . ?
Se7B C13B 1.952(10) . ?
Se7B C14 2.025(9) . ?
Se8 C16 1.937(11) . ?
Se8 C15 1.975(12) . ?
C1 H1A 0.9800 . ?
C1 H1B 0.9800 . ?
C1 H1C 0.9800 . ?
C2 C3 1.53(2) . ?
C2 H2A 0.9900 . ?
C2 H2B 0.9900 . ?
C3 H3A 0.9900 . ?
C3 H3B 0.9900 . ?
C4 H4A 0.9800 . ?
C4 H4B 0.9800 . ?
C4 H4C 0.9800 . ?
C5 H5A 0.9800 . ?
C5 H5B 0.9800 . ?
C5 H5C 0.9800 . ?
C6 C7 1.531(18) . ?
C6 H6A 0.9900 . ?
C6 H6B 0.9900 . ?
C7 H7A 0.9900 . ?
C7 H7B 0.9900 . ?
C8 H8A 0.9800 . ?
C8 H8B 0.9800 . ?
C8 H8C 0.9800 . ?
C9A H9AA 0.9800 . ?
C9A H9AB 0.9800 . ?
C9A H9AC 0.9800 . ?
C9B H9BA 0.9800 . ?
C9B H9BB 0.9800 . ?
C9B H9BC 0.9800 . ?
C10 C11 1.523(17) . ?
C10 H10A 0.9900 . ?
C10 H10B 0.9900 . ?
C11 H11A 0.9900 . ?
C11 H11B 0.9900 . ?
C12 H12A 0.9800 . ?
C12 H12B 0.9800 . ?
C12 H12C 0.9800 . ?
C13A H13A 0.9800 . ?
C13A H13B 0.9800 . ?
C13A H13C 0.9800 . ?
C13B H13D 0.9800 . ?
C13B H13E 0.9800 . ?
C13B H13F 0.9800 . ?
C14 C15 1.456(19) . ?
C14 H14A 0.9900 . ?
C14 H14B 0.9900 . ?
C15 H15A 0.9900 . ?
C15 H15B 0.9900 . ?
C16 H16A 0.9800 . ?
C16 H16B 0.9800 . ?
C16 H16C 0.9800 . ?
